data_2236995
loop_
_publ_author_name
'Tian, Yong-Mei'
'Li, Hong-Feng'
'Han, Bing-Lu'
'Zhang, Qian'
'Sun, Wen-Bin'

_publ_section_title
;
 A salen-type trinuclear Zn~2~Gd complex
;
_journal_coeditor_code PV2601
_journal_issue 12
_journal_name_full 'Acta Crystallographica Section E'
_journal_page_first m1500
_journal_page_last m1501
_journal_paper_doi 10.1107/S160053681204634X
_journal_volume 68
_journal_year 2012
_chemical_formula_iupac '[Gd Zn2 (C22 H24 N2 O4)2 (C2 H3 O2)2] P F6, C H4 O, H2 O'
_chemical_formula_moiety 'C48 H54 Gd N4 O12 Zn2 +, P F6 -, C H4 O, H2 O'
_chemical_formula_sum 'C49 H60 F6 Gd N4 O14 P Zn2'
_chemical_formula_weight 1361.97
_chemical_name_systematic
;
di-\m-acetato-1:2\k^2^<i>O</i>:<i>O</i>';2:3\k^2^<i>O</i>:<i>O</i>'-bis{\m-
6,6'-dimethoxy-2,2'-[cyclohexane-1,2-diylbis(methanylylidene)]diphenolato-
1:2\k^6^<i>O</i>^1^,<i>N</i>,<i>N</i>',<i>O</i>^1'^:<i>O</i>^6^,^<i>O</i>6'^;
2:3\k^6^<i>O</i>^6^,<i>O</i>^6'^:<i>O</i>^1^,<i>N</i>,<i>N</i>',<i>O</i>^1'^-
2-gadolinium(III)-1,3-dizinc hexafluoridophosphate methanol monosolvate
monohydrate
;
_space_group_IT_number 14
_symmetry_cell_setting monoclinic
_symmetry_space_group_name_Hall '-P 2yn'
_symmetry_space_group_name_H-M 'P 1 21/n 1'
_atom_sites_solution_hydrogens geom
_atom_sites_solution_primary direct
_atom_sites_solution_secondary difmap
_audit_creation_method SHELXL-97
_cell_angle_alpha 90.00
_cell_angle_beta 114.3690(10)
_cell_angle_gamma 90.00
_cell_formula_units_Z 4
_cell_length_a 15.8127(12)
_cell_length_b 20.6405(16)
_cell_length_c 18.5036(14)
_cell_measurement_reflns_used 25271
_cell_measurement_temperature 296(2)
_cell_measurement_theta_max 27.46
_cell_measurement_theta_min 2.98
_cell_volume 5501.2(7)
_computing_cell_refinement 'RAPID-AUTO (Rigaku, 1998)'
_computing_data_collection 'RAPID-AUTO (Rigaku, 1998)'
_computing_data_reduction 'CrystalStructure (Rigaku/MSC, 2002)'
_computing_molecular_graphics 'SHELXTL (Sheldrick, 2008)'
_computing_publication_material 'SHELXTL (Sheldrick, 2008)'
_computing_structure_refinement 'SHELXL97 (Sheldrick, 2008)'
_computing_structure_solution 'SHELXS97 (Sheldrick, 2008)'
_diffrn_ambient_temperature 296(2)
_diffrn_detector_area_resol_mean 10.000
_diffrn_measured_fraction_theta_full 0.996
_diffrn_measured_fraction_theta_max 0.996
_diffrn_measurement_device_type 'Rigaku R-AXIS RAPID'
_diffrn_measurement_method \w
_diffrn_radiation_monochromator graphite
_diffrn_radiation_source 'fine-focus sealed tube'
_diffrn_radiation_type MoK\a
_diffrn_radiation_wavelength 0.71073
_diffrn_reflns_av_R_equivalents 0.0663
_diffrn_reflns_av_sigmaI/netI 0.0884
_diffrn_reflns_limit_h_max 21
_diffrn_reflns_limit_h_min -21
_diffrn_reflns_limit_k_max 27
_diffrn_reflns_limit_k_min -27
_diffrn_reflns_limit_l_max 15
_diffrn_reflns_limit_l_min -24
_diffrn_reflns_number 39974
_diffrn_reflns_theta_full 28.36
_diffrn_reflns_theta_max 28.36
_diffrn_reflns_theta_min 1.43
_diffrn_standards_decay_% 0
_diffrn_standards_interval_count 0
_diffrn_standards_interval_time 0
_diffrn_standards_number 0
_exptl_absorpt_coefficient_mu 2.172
_exptl_absorpt_correction_T_max 0.7226
_exptl_absorpt_correction_T_min 0.6705
_exptl_absorpt_correction_type multi-scan
_exptl_absorpt_process_details '(<i>ABSCOR</i>; Higashi, 1995)'
_exptl_crystal_colour yellow
_exptl_crystal_density_diffrn 1.644
_exptl_crystal_density_method 'not measured'
_exptl_crystal_description prism
_exptl_crystal_F_000 2748
_exptl_crystal_size_max 0.20
_exptl_crystal_size_mid 0.18
_exptl_crystal_size_min 0.16
_refine_diff_density_max 1.022
_refine_diff_density_min -0.705
_refine_ls_extinction_method none
_refine_ls_goodness_of_fit_ref 0.983
_refine_ls_hydrogen_treatment constr
_refine_ls_matrix_type full
_refine_ls_number_parameters 695
_refine_ls_number_reflns 13701
_refine_ls_number_restraints 19
_refine_ls_restrained_S_all 0.993
_refine_ls_R_factor_all 0.1330
_refine_ls_R_factor_gt 0.0534
_refine_ls_shift/su_max 0.002
_refine_ls_shift/su_mean 0.000
_refine_ls_structure_factor_coef Fsqd
_refine_ls_weighting_details 'calc w=1/[\s^2^(Fo^2^)+(0.0722P)^2^] where P=(Fo^2^+2Fc^2^)/3'
_refine_ls_weighting_scheme calc
_refine_ls_wR_factor_gt 0.1250
_refine_ls_wR_factor_ref 0.1570
_reflns_number_gt 6858
_reflns_number_total 13701
_reflns_threshold_expression I>2sigma(I)
_cod_data_source_file pv2601.cif
_cod_data_source_block I
_cod_original_sg_symbol_Hall '-p 2yn'
_cod_original_sg_symbol_H-M 'P 21/n'
_cod_database_code 2236995
_cod_database_fobs_code 2236995

loop_
_symmetry_equiv_pos_as_xyz
'x, y, z'
'-x+1/2, y+1/2, -z+1/2'
'-x, -y, -z'
'x-1/2, -y-1/2, z-1/2'

loop_
_atom_site_type_symbol
_atom_site_label
_atom_site_fract_x
_atom_site_fract_y
_atom_site_fract_z
_atom_site_U_iso_or_equiv
_atom_site_adp_type
_atom_site_calc_flag
_atom_site_refinement_flags
_atom_site_occupancy
_atom_site_symmetry_multiplicity
C C15 0.8093(5) 0.5417(3) 0.8460(4) 0.0542(15) Uani d . 1 1
C C17 1.0251(4) 0.5705(3) 0.6400(4) 0.0572(16) Uani d . 1 1
C C19 0.5217(4) 0.3534(3) 0.6962(4) 0.0623(17) Uani d . 1 1
C C20 0.9052(5) 0.5368(3) 0.8676(4) 0.0579(16) Uani d . 1 1
C C21 0.9314(4) 0.3318(3) 0.7457(4) 0.0562(16) Uani d . 1 1
C C22 0.6815(6) 0.5833(3) 0.8827(5) 0.072(2) Uani d . 1 1
H H22A 0.6689 0.6055 0.9209 0.086 Uiso calc R 1 1
C C23 1.0793(5) 0.5207(3) 0.6260(4) 0.0678(19) Uani d . 1 1
H H23A 1.1348 0.5343 0.6249 0.081 Uiso calc R 1 1
C C24 0.9029(4) 0.6117(3) 0.6749(4) 0.0566(16) Uani d . 1 1
C C25 0.9460(4) 0.5589(3) 0.6535(4) 0.0511(15) Uani d . 1 1
C C26 0.4880(4) 0.3973(4) 0.7390(4) 0.0695(19) Uani d . 1 1
H H26A 0.4456 0.3807 0.7572 0.083 Uiso calc R 1 1
C C27 0.4768(6) 0.4935(4) 0.8043(6) 0.091(3) Uani d . 1 1
H H27A 0.5041 0.4747 0.8577 0.110 Uiso calc R 1 1
C C28 0.5987(4) 0.3649(3) 0.6782(4) 0.0534(15) Uani d . 1 1
C C29 0.9993(5) 0.2873(3) 0.7438(4) 0.0678(19) Uani d . 1 1
C C30 0.5880(4) 0.5536(3) 0.5878(4) 0.0557(16) Uani d . 1 1
C C31 0.4745(5) 0.2935(3) 0.6750(5) 0.075(2) Uani d . 1 1
H H31A 0.4245 0.2855 0.6878 0.091 Uiso calc R 1 1
C C32 1.0496(5) 0.2956(3) 0.6943(5) 0.077(2) Uani d . 1 1
H H32A 1.0969 0.2661 0.7013 0.092 Uiso calc R 1 1
C C33 1.0239(5) 0.4909(4) 0.8334(4) 0.080(2) Uani d . 1 1
H H33A 1.0610 0.5090 0.8846 0.119 Uiso calc R 1 1
H H33B 1.0375 0.5128 0.7937 0.119 Uiso calc R 1 1
H H33C 1.0376 0.4456 0.8333 0.119 Uiso calc R 1 1
C C34 0.8923(4) 0.3213(3) 0.8004(4) 0.0589(16) Uani d . 1 1
C C35 1.1788(5) 0.4331(4) 0.5599(5) 0.079(2) Uani d . 1 1
H H35A 1.1320 0.4382 0.5062 0.094 Uiso calc R 1 1
H H35B 1.2102 0.4743 0.5769 0.094 Uiso calc R 1 1
C C36 0.7696(4) 0.4078(3) 0.4995(4) 0.0546(16) Uani d . 1 1
C C37 0.7737(5) 0.6472(3) 0.6979(5) 0.077(2) Uani d . 1 1
H H37A 0.8047 0.6874 0.6987 0.116 Uiso calc R 1 1
H H37B 0.7660 0.6425 0.7464 0.116 Uiso calc R 1 1
H H37C 0.7140 0.6471 0.6539 0.116 Uiso calc R 1 1
C C38 0.8443(6) 0.6068(3) 0.9634(4) 0.075(2) Uani d . 1 1
H H38A 0.8246 0.6299 0.9968 0.091 Uiso calc R 1 1
C C39 0.5368(5) 0.5861(3) 0.5091(4) 0.075(2) Uani d . 1 1
H H39A 0.4794 0.6035 0.5068 0.112 Uiso calc R 1 1
H H39B 0.5239 0.5551 0.4673 0.112 Uiso calc R 1 1
H H39C 0.5741 0.6205 0.5030 0.112 Uiso calc R 1 1
C C40 0.5009(5) 0.2480(4) 0.6365(5) 0.083(2) Uani d . 1 1
H H40A 0.4661 0.2103 0.6196 0.099 Uiso calc R 1 1
C C41 1.0587(5) 0.6350(4) 0.6450(5) 0.086(2) Uani d . 1 1
H H41A 1.1123 0.6430 0.6373 0.104 Uiso calc R 1 1
C C42 0.7775(5) 0.5773(3) 0.8950(4) 0.0636(18) Uani d . 1 1
C C43 0.7891(5) 0.3628(4) 0.8530(4) 0.083(2) Uani d . 1 1
H H43A 0.8171 0.3272 0.8883 0.124 Uiso calc R 1 1
H H43B 0.7239 0.3547 0.8242 0.124 Uiso calc R 1 1
H H43C 0.7978 0.4020 0.8832 0.124 Uiso calc R 1 1
C C44 0.9681(5) 0.5663(3) 0.9334(4) 0.0710(19) Uani d . 1 1
H H44A 1.0313 0.5628 0.9465 0.085 Uiso calc R 1 1
C C45 0.5130(6) 0.5643(4) 0.8099(6) 0.092(3) Uani d . 1 1
H H45A 0.4799 0.5833 0.7571 0.110 Uiso calc R 1 1
C C46 0.9355(6) 0.6026(3) 0.9818(4) 0.078(2) Uani d . 1 1
H H46A 0.9777 0.6236 1.0266 0.093 Uiso calc R 1 1
C C47 1.0930(5) 0.3472(4) 0.5980(5) 0.082(2) Uani d . 1 1
H H47A 1.0493 0.3471 0.5420 0.098 Uiso calc R 1 1
C C48 1.1323(5) 0.4146(4) 0.6139(5) 0.080(2) Uani d . 1 1
H H48A 1.1814 0.4141 0.6678 0.096 Uiso calc R 1 1
C C49 0.6957(5) 0.3883(4) 0.4187(4) 0.086(2) Uani d . 1 1
H H49A 0.6352 0.3957 0.4176 0.130 Uiso calc R 1 1
H H49B 0.7025 0.3432 0.4095 0.130 Uiso calc R 1 1
H H49C 0.7027 0.4137 0.3781 0.130 Uiso calc R 1 1
C C50 0.9808(6) 0.2245(4) 0.8471(6) 0.104(3) Uani d . 1 1
H H50A 0.9973 0.1887 0.8805 0.125 Uiso calc R 1 1
C C51 0.6292(4) 0.3143(3) 0.6436(4) 0.0580(16) Uani d . 1 1
C C52 0.9369(5) 0.6744(4) 0.6782(5) 0.085(2) Uani d . 1 1
H H52A 0.9084 0.7088 0.6918 0.102 Uiso calc R 1 1
C C53 0.9153(5) 0.2685(3) 0.8499(5) 0.081(2) Uani d . 1 1
H H53A 0.8876 0.2621 0.8849 0.097 Uiso calc R 1 1
C C54 0.7392(5) 0.2789(3) 0.5959(5) 0.084(2) Uani d . 1 1
H H54A 0.7950 0.2935 0.5924 0.126 Uiso calc R 1 1
H H54B 0.6924 0.2708 0.5436 0.126 Uiso calc R 1 1
H H54C 0.7517 0.2397 0.6265 0.126 Uiso calc R 1 1
C C55 1.2101(6) 0.3149(5) 0.5481(6) 0.116(3) Uani d . 1 1
H H55A 1.2603 0.2847 0.5565 0.139 Uiso calc R 1 1
H H55B 1.1648 0.3102 0.4937 0.139 Uiso calc R 1 1
C C56 1.2477(6) 0.3828(5) 0.5607(7) 0.113(3) Uani d . 1 1
H H56A 1.3013 0.3849 0.6112 0.136 Uiso calc R 1 1
H H56B 1.2685 0.3931 0.5195 0.136 Uiso calc R 1 1
C C57 1.0206(5) 0.2342(4) 0.7947(5) 0.090(3) Uani d . 1 1
H H57A 1.0636 0.2042 0.7932 0.109 Uiso calc R 1 1
C C58 1.1641(5) 0.2978(4) 0.6045(5) 0.093(3) Uani d . 1 1
H H58A 1.1351 0.2555 0.5910 0.112 Uiso calc R 1 1
H H58B 1.2108 0.2962 0.6587 0.112 Uiso calc R 1 1
C C59 0.5801(5) 0.2566(3) 0.6215(4) 0.073(2) Uani d . 1 1
H H59A 0.5996 0.2240 0.5972 0.088 Uiso calc R 1 1
C C60 1.0131(6) 0.6856(3) 0.6612(5) 0.091(3) Uani d . 1 1
H H60A 1.0335 0.7278 0.6607 0.109 Uiso calc R 1 1
C C64 0.3833(7) 0.6040(5) 0.8373(7) 0.132(4) Uani d . 1 1
H H64A 0.3552 0.6268 0.7871 0.159 Uiso calc R 1 1
H H64B 0.3672 0.6272 0.8755 0.159 Uiso calc R 1 1
C C68 0.3431(8) 0.5361(5) 0.8271(8) 0.143(5) Uani d . 1 1
H H68A 0.3623 0.5160 0.8788 0.172 Uiso calc R 1 1
H H68B 0.2759 0.5388 0.8035 0.172 Uiso calc R 1 1
C C69 0.3723(6) 0.4957(5) 0.7776(6) 0.112(3) Uani d . 1 1
H H69A 0.3441 0.5117 0.7236 0.135 Uiso calc R 1 1
H H69B 0.3498 0.4520 0.7776 0.135 Uiso calc R 1 1
C C71 0.4879(6) 0.6046(5) 0.8652(6) 0.110(3) Uani d . 1 1
H H71A 0.5095 0.6487 0.8660 0.132 Uiso calc R 1 1
H H71B 0.5173 0.5872 0.9186 0.132 Uiso calc R 1 1
C C72 0.2937(6) 0.1233(5) 0.5715(7) 0.134(4) Uani d DU 1 1
H H72A 0.2939 0.1166 0.6229 0.200 Uiso calc R 1 1
H H72B 0.2667 0.1647 0.5512 0.200 Uiso calc R 1 1
H H72C 0.3563 0.1221 0.5758 0.200 Uiso calc R 1 1
F F1 0.2731(10) 0.3061(4) 0.9481(7) 0.301(7) Uani d . 1 1
F F2 0.3984(7) 0.2862(6) 0.9409(6) 0.267(5) Uani d . 1 1
F F3 0.2290(6) 0.3579(4) 0.8329(7) 0.266(6) Uani d . 1 1
F F4 0.3428(7) 0.3875(4) 0.9315(5) 0.233(4) Uani d . 1 1
F F5 0.3559(9) 0.3351(5) 0.8342(7) 0.267(6) Uani d . 1 1
F F6 0.2767(6) 0.2580(4) 0.8468(5) 0.202(3) Uani d . 1 1
Gd Gd1 0.78621(2) 0.458889(15) 0.683056(19) 0.05067(11) Uani d . 1 1
N N1 0.6122(4) 0.5603(3) 0.8230(4) 0.0769(17) Uani d . 1 1
N N2 0.5107(4) 0.4567(3) 0.7546(4) 0.0702(16) Uani d . 1 1
N N3 1.0625(3) 0.4607(2) 0.6149(3) 0.0592(13) Uani d . 1 1
N N4 1.0354(4) 0.3387(3) 0.6428(4) 0.0648(15) Uani d . 1 1
O O1 0.7533(3) 0.5113(2) 0.7804(3) 0.0581(11) Uani d . 1 1
O O2 0.6459(3) 0.42001(19) 0.6928(3) 0.0596(11) Uani d . 1 1
O O3 0.9274(3) 0.4990(2) 0.8165(3) 0.0650(12) Uani d . 1 1
O O4 0.7073(3) 0.3274(2) 0.6334(3) 0.0687(12) Uani d . 1 1
O O5 0.9064(3) 0.50117(18) 0.6495(2) 0.0510(10) Uani d . 1 1
O O6 0.9029(3) 0.38335(19) 0.6990(2) 0.0566(10) Uani d . 1 1
O O7 0.8278(3) 0.59487(19) 0.6900(3) 0.0623(11) Uani d . 1 1
O O8 0.8311(3) 0.3694(2) 0.7990(3) 0.0659(12) Uani d . 1 1
O O9 0.5511(3) 0.5546(2) 0.6358(3) 0.0659(12) Uani d . 1 1
O O10 0.6651(3) 0.5276(2) 0.6023(3) 0.0599(11) Uani d . 1 1
O O11 0.7443(3) 0.4268(2) 0.5507(3) 0.0613(11) Uani d . 1 1
O O12 0.8534(3) 0.4006(2) 0.5098(3) 0.0630(12) Uani d . 1 1
O O13 0.2345(9) 0.0677(6) 0.5128(7) 0.257(5) Uani d DU 1 1
H H131 0.1778 0.0631 0.4813 0.386 Uiso d R 1 1
O O14 0.1290(6) 0.1453(5) 0.4517(6) 0.217(4) Uani d U 1 1
H H142 0.1215 0.1713 0.4139 0.325 Uiso d R 1 1
H H141 0.0880 0.1261 0.4623 0.325 Uiso d R 1 1
P P1 0.3108(2) 0.32265(15) 0.88998(18) 0.1102(8) Uani d . 1 1
Zn Zn2 0.94810(4) 0.41679(3) 0.61748(4) 0.05187(19) Uani d . 1 1
Zn Zn3 0.61201(5) 0.50326(4) 0.73265(5) 0.0604(2) Uani d . 1 1

loop_
_atom_site_aniso_label
_atom_site_aniso_U_11
_atom_site_aniso_U_22
_atom_site_aniso_U_33
_atom_site_aniso_U_12
_atom_site_aniso_U_13
_atom_site_aniso_U_23
C15 0.072(4) 0.045(3) 0.045(4) 0.001(3) 0.024(3) 0.000(3)
C17 0.061(4) 0.052(4) 0.062(4) -0.007(3) 0.029(3) 0.000(3)
C19 0.059(4) 0.058(4) 0.066(5) -0.003(3) 0.022(4) 0.010(3)
C20 0.073(4) 0.048(3) 0.049(4) 0.001(3) 0.020(4) 0.006(3)
C21 0.059(4) 0.047(3) 0.057(4) -0.004(3) 0.019(3) 0.004(3)
C22 0.101(6) 0.062(4) 0.076(5) -0.004(4) 0.061(5) -0.009(4)
C23 0.060(4) 0.068(5) 0.081(5) -0.014(3) 0.034(4) 0.001(4)
C24 0.065(4) 0.046(3) 0.061(4) -0.005(3) 0.028(3) 0.001(3)
C25 0.056(3) 0.047(3) 0.044(4) -0.011(3) 0.014(3) 0.004(3)
C26 0.061(4) 0.070(5) 0.087(5) -0.009(4) 0.040(4) 0.009(4)
C27 0.105(6) 0.070(5) 0.133(8) -0.005(4) 0.083(6) -0.009(5)
C28 0.045(3) 0.057(4) 0.052(4) -0.005(3) 0.013(3) 0.003(3)
C29 0.067(4) 0.049(4) 0.087(5) 0.012(3) 0.032(4) 0.014(4)
C30 0.054(4) 0.047(4) 0.065(4) -0.004(3) 0.023(3) -0.004(3)
C31 0.065(4) 0.062(4) 0.101(6) -0.008(4) 0.035(4) 0.010(4)
C32 0.059(4) 0.063(4) 0.117(7) 0.016(3) 0.044(5) 0.016(5)
C33 0.063(4) 0.106(6) 0.063(5) 0.002(4) 0.019(4) 0.005(5)
C34 0.060(4) 0.050(4) 0.060(4) -0.001(3) 0.019(3) 0.010(3)
C35 0.056(4) 0.097(5) 0.094(6) 0.005(4) 0.041(4) 0.013(5)
C36 0.055(4) 0.048(3) 0.056(4) -0.010(3) 0.017(3) -0.004(3)
C37 0.081(5) 0.065(4) 0.094(6) 0.001(4) 0.044(5) -0.009(4)
C38 0.112(6) 0.061(4) 0.056(5) 0.000(4) 0.038(5) -0.001(4)
C39 0.069(4) 0.079(5) 0.077(5) 0.013(4) 0.031(4) 0.011(4)
C40 0.073(5) 0.059(4) 0.108(7) -0.019(4) 0.029(5) 0.000(5)
C41 0.092(5) 0.078(5) 0.108(7) -0.030(4) 0.060(5) -0.014(5)
C42 0.092(5) 0.044(4) 0.052(4) -0.004(3) 0.027(4) -0.003(3)
C43 0.088(5) 0.095(6) 0.076(5) 0.006(4) 0.046(5) 0.016(5)
C44 0.069(4) 0.063(4) 0.067(5) -0.001(4) 0.014(4) 0.007(4)
C45 0.087(5) 0.102(6) 0.120(7) -0.010(5) 0.075(6) -0.022(6)
C46 0.095(6) 0.064(5) 0.056(5) -0.014(4) 0.013(4) -0.007(4)
C47 0.078(5) 0.071(5) 0.117(7) 0.010(4) 0.061(5) 0.003(5)
C48 0.076(5) 0.078(5) 0.108(6) 0.009(4) 0.061(5) 0.006(5)
C49 0.064(4) 0.127(7) 0.060(5) -0.018(4) 0.016(4) -0.023(5)
C50 0.101(6) 0.084(6) 0.140(8) 0.034(5) 0.061(6) 0.068(6)
C51 0.059(4) 0.052(4) 0.060(4) 0.000(3) 0.021(3) -0.003(3)
C52 0.096(6) 0.057(4) 0.106(7) -0.011(4) 0.047(5) -0.018(4)
C53 0.084(5) 0.066(5) 0.094(6) -0.011(4) 0.039(5) 0.016(4)
C54 0.091(5) 0.061(4) 0.110(7) -0.004(4) 0.051(5) -0.023(4)
C55 0.089(6) 0.142(9) 0.137(9) 0.024(6) 0.066(6) -0.006(7)
C56 0.100(6) 0.117(8) 0.150(9) 0.018(6) 0.079(7) 0.015(7)
C57 0.089(5) 0.068(5) 0.125(7) 0.029(4) 0.054(6) 0.040(5)
C58 0.083(5) 0.086(5) 0.130(8) 0.016(4) 0.064(6) 0.010(5)
C59 0.068(4) 0.058(4) 0.084(5) -0.010(3) 0.023(4) 0.000(4)
C60 0.108(6) 0.052(4) 0.140(8) -0.033(4) 0.079(6) -0.023(5)
C64 0.104(7) 0.129(9) 0.182(12) 0.006(6) 0.076(8) -0.032(8)
C68 0.132(9) 0.125(9) 0.213(14) -0.020(7) 0.113(10) -0.027(9)
C69 0.108(7) 0.115(7) 0.145(9) -0.029(6) 0.084(7) -0.041(7)
C71 0.111(7) 0.113(7) 0.117(8) 0.004(6) 0.057(6) -0.022(6)
C72 0.083(5) 0.135(7) 0.198(9) -0.013(5) 0.073(6) 0.013(7)
F1 0.56(2) 0.176(8) 0.393(15) 0.020(10) 0.424(16) 0.004(8)
F2 0.237(10) 0.314(13) 0.179(8) 0.091(10) 0.013(8) 0.008(9)
F3 0.206(8) 0.193(9) 0.272(12) 0.078(7) -0.030(8) -0.040(8)
F4 0.324(11) 0.155(7) 0.159(7) -0.036(7) 0.039(7) -0.061(6)
F5 0.399(15) 0.215(9) 0.345(14) -0.019(10) 0.311(13) 0.025(9)
F6 0.254(9) 0.143(6) 0.236(9) -0.032(6) 0.127(8) -0.059(6)
Gd1 0.05211(18) 0.05026(18) 0.0530(2) 0.00167(14) 0.02512(15) -0.00155(16)
N1 0.087(4) 0.070(4) 0.089(5) -0.010(3) 0.051(4) -0.020(4)
N2 0.074(4) 0.065(4) 0.087(4) -0.001(3) 0.049(3) -0.004(3)
N3 0.059(3) 0.056(3) 0.071(4) -0.001(3) 0.035(3) 0.003(3)
N4 0.061(3) 0.055(3) 0.088(4) 0.010(3) 0.041(3) 0.015(3)
O1 0.058(2) 0.064(3) 0.055(3) -0.011(2) 0.026(2) -0.014(2)
O2 0.066(3) 0.049(2) 0.072(3) -0.009(2) 0.036(2) -0.007(2)
O3 0.062(3) 0.071(3) 0.061(3) -0.001(2) 0.024(2) -0.001(3)
O4 0.075(3) 0.054(3) 0.087(4) -0.005(2) 0.043(3) -0.010(3)
O5 0.055(2) 0.044(2) 0.058(3) -0.0039(18) 0.028(2) 0.002(2)
O6 0.061(2) 0.051(2) 0.064(3) 0.006(2) 0.032(2) 0.009(2)
O7 0.066(3) 0.049(2) 0.080(3) 0.004(2) 0.037(2) 0.000(2)
O8 0.082(3) 0.063(3) 0.066(3) 0.004(2) 0.043(3) 0.010(2)
O9 0.069(3) 0.062(3) 0.075(3) 0.009(2) 0.037(3) 0.002(2)
O10 0.056(2) 0.057(3) 0.066(3) 0.006(2) 0.025(2) 0.002(2)
O11 0.059(3) 0.067(3) 0.055(3) -0.001(2) 0.022(2) -0.010(2)
O12 0.055(3) 0.072(3) 0.061(3) -0.004(2) 0.023(2) -0.015(2)
O13 0.309(9) 0.271(9) 0.243(9) -0.026(8) 0.165(8) 0.022(7)
O14 0.206(7) 0.276(9) 0.183(7) 0.028(7) 0.095(6) -0.033(6)
P1 0.135(2) 0.115(2) 0.098(2) 0.0004(19) 0.065(2) -0.0109(18)
Zn2 0.0487(4) 0.0502(4) 0.0584(5) 0.0007(3) 0.0239(4) 0.0012(3)
Zn3 0.0629(5) 0.0566(4) 0.0713(5) -0.0020(4) 0.0374(4) -0.0042(4)

loop_
_atom_type_symbol
_atom_type_description
_atom_type_scat_dispersion_real
_atom_type_scat_dispersion_imag
_atom_type_scat_source
C C 0.0033 0.0016 'International Tables Vol C Tables 4.2.6.8 and 6.1.1.4'
H H 0.0000 0.0000 'International Tables Vol C Tables 4.2.6.8 and 6.1.1.4'
N N 0.0061 0.0033 'International Tables Vol C Tables 4.2.6.8 and 6.1.1.4'
O O 0.0106 0.0060 'International Tables Vol C Tables 4.2.6.8 and 6.1.1.4'
Zn Zn 0.2839 1.4301 'International Tables Vol C Tables 4.2.6.8 and 6.1.1.4'
Gd Gd -0.1653 3.9035 'International Tables Vol C Tables 4.2.6.8 and 6.1.1.4'
F F 0.0171 0.0103 'International Tables Vol C Tables 4.2.6.8 and 6.1.1.4'
P P 0.1023 0.0942 'International Tables Vol C Tables 4.2.6.8 and 6.1.1.4'
Cl Cl 0.1484 0.1585 'International Tables Vol C Tables 4.2.6.8 and 6.1.1.4'

loop_
_geom_angle_atom_site_label_1
_geom_angle_atom_site_label_2
_geom_angle_atom_site_label_3
_geom_angle
O1 C15 C20 117.5(6)
O1 C15 C42 123.5(6)
C20 C15 C42 119.0(6)
C25 C17 C41 119.2(6)
C25 C17 C23 124.0(6)
C41 C17 C23 116.7(6)
C28 C19 C31 119.4(7)
C28 C19 C26 125.1(6)
C31 C19 C26 115.5(6)
C44 C20 O3 124.7(6)
C44 C20 C15 121.9(7)
O3 C20 C15 113.4(6)
O6 C21 C34 117.5(6)
O6 C21 C29 123.9(6)
C34 C21 C29 118.6(6)
N1 C22 C42 125.0(7)
N1 C22 H22A 117.5
C42 C22 H22A 117.5
N3 C23 C17 129.2(6)
N3 C23 H23A 115.4
C17 C23 H23A 115.4
O7 C24 C52 125.3(6)
O7 C24 C25 114.6(5)
C52 C24 C25 120.1(6)
O5 C25 C17 125.4(6)
O5 C25 C24 115.5(5)
C17 C25 C24 119.0(5)
N2 C26 C19 126.4(6)
N2 C26 H26A 116.8
C19 C26 H26A 116.8
N2 C27 C69 116.4(8)
N2 C27 C45 108.1(6)
C69 C27 C45 108.3(7)
N2 C27 H27A 107.9
C69 C27 H27A 107.9
C45 C27 H27A 107.9
O2 C28 C51 117.3(5)
O2 C28 C19 124.4(6)
C51 C28 C19 118.2(6)
C57 C29 C21 117.7(7)
C57 C29 C32 118.6(6)
C21 C29 C32 123.7(6)
O9 C30 O10 123.6(6)
O9 C30 C39 117.3(6)
O10 C30 C39 119.1(6)
C40 C31 C19 120.9(7)
C40 C31 H31A 119.5
C19 C31 H31A 119.5
N4 C32 C29 126.2(6)
N4 C32 H32A 116.9
C29 C32 H32A 116.9
O3 C33 H33A 109.5
O3 C33 H33B 109.5
H33A C33 H33B 109.5
O3 C33 H33C 109.5
H33A C33 H33C 109.5
H33B C33 H33C 109.5
C53 C34 O8 125.1(7)
C53 C34 C21 121.9(6)
O8 C34 C21 113.0(5)
C56 C35 C48 111.6(7)
C56 C35 H35A 109.3
C48 C35 H35A 109.3
C56 C35 H35B 109.3
C48 C35 H35B 109.3
H35A C35 H35B 108.0
O11 C36 O12 124.8(6)
O11 C36 C49 118.5(6)
O12 C36 C49 116.7(6)
O7 C37 H37A 109.5
O7 C37 H37B 109.5
H37A C37 H37B 109.5
O7 C37 H37C 109.5
H37A C37 H37C 109.5
H37B C37 H37C 109.5
C46 C38 C42 122.0(7)
C46 C38 H38A 119.0
C42 C38 H38A 119.0
C30 C39 H39A 109.5
C30 C39 H39B 109.5
H39A C39 H39B 109.5
C30 C39 H39C 109.5
H39A C39 H39C 109.5
H39B C39 H39C 109.5
C31 C40 C59 120.9(7)
C31 C40 H40A 119.5
C59 C40 H40A 119.5
C60 C41 C17 120.7(7)
C60 C41 H41A 119.6
C17 C41 H41A 119.6
C38 C42 C15 117.9(7)
C38 C42 C22 117.1(7)
C15 C42 C22 125.0(6)
O8 C43 H43A 109.5
O8 C43 H43B 109.5
H43A C43 H43B 109.5
O8 C43 H43C 109.5
H43A C43 H43C 109.5
H43B C43 H43C 109.5
C20 C44 C46 118.8(7)
C20 C44 H44A 120.6
C46 C44 H44A 120.6
N1 C45 C71 118.7(7)
N1 C45 C27 107.0(6)
C71 C45 C27 111.9(7)
N1 C45 H45A 106.1
C71 C45 H45A 106.1
C27 C45 H45A 106.1
C38 C46 C44 120.5(7)
C38 C46 H46A 119.8
C44 C46 H46A 119.8
N4 C47 C58 119.7(7)
N4 C47 C48 107.6(6)
C58 C47 C48 112.5(6)
N4 C47 H47A 105.3
C58 C47 H47A 105.3
C48 C47 H47A 105.3
N3 C48 C47 110.5(6)
N3 C48 C35 114.9(6)
C47 C48 C35 112.2(7)
N3 C48 H48A 106.2
C47 C48 H48A 106.2
C35 C48 H48A 106.2
C36 C49 H49A 109.5
C36 C49 H49B 109.5
H49A C49 H49B 109.5
C36 C49 H49C 109.5
H49A C49 H49C 109.5
H49B C49 H49C 109.5
C57 C50 C53 119.7(7)
C57 C50 H50A 120.2
C53 C50 H50A 120.2
O4 C51 C59 124.2(6)
O4 C51 C28 114.8(5)
C59 C51 C28 121.0(6)
C60 C52 C24 120.2(7)
C60 C52 H52A 119.9
C24 C52 H52A 119.9
C34 C53 C50 119.3(7)
C34 C53 H53A 120.3
C50 C53 H53A 120.3
O4 C54 H54A 109.5
O4 C54 H54B 109.5
H54A C54 H54B 109.5
O4 C54 H54C 109.5
H54A C54 H54C 109.5
H54B C54 H54C 109.5
C56 C55 C58 112.1(8)
C56 C55 H55A 109.2
C58 C55 H55A 109.2
C56 C55 H55B 109.2
C58 C55 H55B 109.2
H55A C55 H55B 107.9
C35 C56 C55 113.8(7)
C35 C56 H56A 108.8
C55 C56 H56A 108.8
C35 C56 H56B 108.8
C55 C56 H56B 108.8
H56A C56 H56B 107.7
C50 C57 C29 122.7(7)
C50 C57 H57A 118.6
C29 C57 H57A 118.6
C47 C58 C55 110.0(7)
C47 C58 H58A 109.7
C55 C58 H58A 109.7
C47 C58 H58B 109.7
C55 C58 H58B 109.7
H58A C58 H58B 108.2
C51 C59 C40 119.2(7)
C51 C59 H59A 120.4
C40 C59 H59A 120.4
C41 C60 C52 120.5(7)
C41 C60 H60A 119.7
C52 C60 H60A 119.7
C71 C64 C68 113.0(9)
C71 C64 H64A 109.0
C68 C64 H64A 109.0
C71 C64 H64B 109.0
C68 C64 H64B 109.0
H64A C64 H64B 107.8
C69 C68 C64 112.6(9)
C69 C68 H68A 109.1
C64 C68 H68A 109.1
C69 C68 H68B 109.1
C64 C68 H68B 109.1
H68A C68 H68B 107.8
C68 C69 C27 113.6(9)
C68 C69 H69A 108.9
C27 C69 H69A 108.9
C68 C69 H69B 108.9
C27 C69 H69B 108.9
H69A C69 H69B 107.7
C45 C71 C64 108.9(8)
C45 C71 H71A 109.9
C64 C71 H71A 109.9
C45 C71 H71B 109.9
C64 C71 H71B 109.9
H71A C71 H71B 108.3
O13 C72 H72A 109.5
O13 C72 H72B 109.5
H72A C72 H72B 109.5
O13 C72 H72C 109.5
H72A C72 H72C 109.5
H72B C72 H72C 109.5
O1 Gd1 O6 128.77(15)
O1 Gd1 O11 151.18(15)
O6 Gd1 O11 79.19(15)
O1 Gd1 O10 80.13(15)
O6 Gd1 O10 150.90(15)
O11 Gd1 O10 72.75(15)
O1 Gd1 O5 118.96(14)
O6 Gd1 O5 66.83(13)
O11 Gd1 O5 75.26(14)
O10 Gd1 O5 98.10(14)
O1 Gd1 O2 66.18(14)
O6 Gd1 O2 117.80(13)
O11 Gd1 O2 96.33(14)
O10 Gd1 O2 73.61(14)
O5 Gd1 O2 169.83(14)
O1 Gd1 O3 60.92(14)
O6 Gd1 O3 77.05(14)
O11 Gd1 O3 144.44(14)
O10 Gd1 O3 123.19(14)
O5 Gd1 O3 71.23(13)
O2 Gd1 O3 118.10(14)
O1 Gd1 O8 76.86(14)
O6 Gd1 O8 60.53(13)
O11 Gd1 O8 120.28(14)
O10 Gd1 O8 142.69(14)
O5 Gd1 O8 118.69(13)
O2 Gd1 O8 70.35(14)
O3 Gd1 O8 68.51(14)
O1 Gd1 O7 68.47(14)
O6 Gd1 O7 119.41(13)
O11 Gd1 O7 106.41(14)
O10 Gd1 O7 63.37(13)
O5 Gd1 O7 57.58(12)
O2 Gd1 O7 121.16(13)
O3 Gd1 O7 64.52(13)
O8 Gd1 O7 130.82(13)
O1 Gd1 Zn2 147.29(10)
O6 Gd1 Zn2 36.53(10)
O11 Gd1 Zn2 58.79(10)
O10 Gd1 Zn2 117.82(11)
O5 Gd1 Zn2 36.68(9)
O2 Gd1 Zn2 142.45(10)
O3 Gd1 Zn2 86.76(10)
O8 Gd1 Zn2 96.93(9)
O7 Gd1 Zn2 94.24(9)
O1 Gd1 Zn3 36.59(10)
O6 Gd1 Zn3 146.88(10)
O11 Gd1 Zn3 116.70(10)
O10 Gd1 Zn3 57.79(11)
O5 Gd1 Zn3 142.85(9)
O2 Gd1 Zn3 36.61(9)
O3 Gd1 Zn3 97.40(10)
O8 Gd1 Zn3 86.88(9)
O7 Gd1 Zn3 85.43(9)
Zn2 Gd1 Zn3 175.19(2)
C22 N1 C45 126.0(7)
C22 N1 Zn3 129.0(5)
C45 N1 Zn3 104.7(5)
C26 N2 C27 120.0(6)
C26 N2 Zn3 125.2(5)
C27 N2 Zn3 113.8(5)
C23 N3 C48 121.9(6)
C23 N3 Zn2 124.1(5)
C48 N3 Zn2 113.1(4)
C32 N4 C47 123.6(6)
C32 N4 Zn2 128.7(5)
C47 N4 Zn2 107.0(4)
C15 O1 Zn3 129.2(4)
C15 O1 Gd1 130.3(4)
Zn3 O1 Gd1 100.39(17)
C28 O2 Zn3 126.2(4)
C28 O2 Gd1 136.1(4)
Zn3 O2 Gd1 97.65(15)
C20 O3 C33 117.7(5)
C20 O3 Gd1 117.0(4)
C33 O3 Gd1 124.8(4)
C51 O4 C54 117.2(5)
C25 O5 Zn2 125.4(4)
C25 O5 Gd1 135.8(4)
Zn2 O5 Gd1 98.68(15)
C21 O6 Zn2 128.7(4)
C21 O6 Gd1 130.9(4)
Zn2 O6 Gd1 100.36(16)
C24 O7 C37 115.9(5)
C24 O7 Gd1 116.1(3)
C37 O7 Gd1 127.6(4)
C34 O8 C43 116.6(5)
C34 O8 Gd1 117.4(4)
C43 O8 Gd1 125.6(4)
C30 O9 Zn3 116.3(4)
C30 O10 Gd1 148.9(4)
C36 O11 Gd1 147.9(4)
C36 O12 Zn2 116.5(4)
C72 O13 H131 134.9
H142 O14 H141 128.6
F1 P1 F3 97.9(7)
F1 P1 F5 174.9(7)
F3 P1 F5 87.1(7)
F1 P1 F2 88.4(7)
F3 P1 F2 173.5(7)
F5 P1 F2 86.6(6)
F1 P1 F4 89.2(6)
F3 P1 F4 86.4(5)
F5 P1 F4 92.4(6)
F2 P1 F4 95.4(6)
F1 P1 F6 91.0(6)
F3 P1 F6 92.3(5)
F5 P1 F6 87.5(5)
F2 P1 F6 85.8(6)
F4 P1 F6 178.8(6)
O12 Zn2 O5 103.75(17)
O12 Zn2 O6 109.85(18)
O5 Zn2 O6 79.60(16)
O12 Zn2 N3 111.4(2)
O5 Zn2 N3 91.34(18)
O6 Zn2 N3 138.8(2)
O12 Zn2 N4 105.0(2)
O5 Zn2 N4 151.2(2)
O6 Zn2 N4 88.47(19)
N3 Zn2 N4 80.5(2)
O12 Zn2 Gd1 91.96(13)
O5 Zn2 Gd1 44.64(10)
O6 Zn2 Gd1 43.11(11)
N3 Zn2 Gd1 134.92(15)
N4 Zn2 Gd1 131.45(16)
O9 Zn3 O2 103.26(18)
O9 Zn3 O1 112.88(18)
O2 Zn3 O1 79.67(17)
O9 Zn3 N1 105.7(2)
O2 Zn3 N1 151.0(2)
O1 Zn3 N1 88.1(2)
O9 Zn3 N2 107.8(2)
O2 Zn3 N2 91.1(2)
O1 Zn3 N2 139.3(2)
N1 Zn3 N2 81.1(2)
O9 Zn3 Gd1 92.65(13)
O2 Zn3 Gd1 45.74(11)
O1 Zn3 Gd1 43.02(12)
N1 Zn3 Gd1 130.82(18)
N2 Zn3 Gd1 136.11(16)

loop_
_geom_bond_atom_site_label_1
_geom_bond_atom_site_label_2
_geom_bond_distance
C15 O1 1.328(7)
C15 C20 1.403(9)
C15 C42 1.411(9)
C17 C25 1.394(8)
C17 C41 1.424(9)
C17 C23 1.428(9)
C19 C28 1.410(8)
C19 C31 1.412(9)
C19 C26 1.443(9)
C20 C44 1.358(9)
C20 O3 1.379(7)
C21 O6 1.326(7)
C21 C34 1.404(9)
C21 C29 1.425(9)
C22 N1 1.282(9)
C22 C42 1.444(10)
C22 H22A 0.9300
C23 N3 1.265(8)
C23 H23A 0.9300
C24 O7 1.371(7)
C24 C52 1.393(9)
C24 C25 1.426(8)
C25 O5 1.333(6)
C26 N2 1.277(8)
C26 H26A 0.9300
C27 N2 1.457(9)
C27 C69 1.517(11)
C27 C45 1.558(11)
C27 H27A 0.9800
C28 O2 1.326(7)
C28 C51 1.408(8)
C29 C57 1.393(9)
C29 C32 1.450(10)
C30 O9 1.248(7)
C30 O10 1.254(7)
C30 C39 1.501(9)
C31 C40 1.345(10)
C31 H31A 0.9300
C32 N4 1.255(8)
C32 H32A 0.9300
C33 O3 1.434(7)
C33 H33A 0.9600
C33 H33B 0.9600
C33 H33C 0.9600
C34 C53 1.373(9)
C34 O8 1.379(7)
C35 C56 1.500(10)
C35 C48 1.512(10)
C35 H35A 0.9700
C35 H35B 0.9700
C36 O11 1.234(7)
C36 O12 1.267(7)
C36 C49 1.524(8)
C37 O7 1.422(7)
C37 H37A 0.9600
C37 H37B 0.9600
C37 H37C 0.9600
C38 C46 1.341(10)
C38 C42 1.409(9)
C38 H38A 0.9300
C39 H39A 0.9600
C39 H39B 0.9600
C39 H39C 0.9600
C40 C59 1.401(10)
C40 H40A 0.9300
C41 C60 1.369(10)
C41 H41A 0.9300
C43 O8 1.415(8)
C43 H43A 0.9600
C43 H43B 0.9600
C43 H43C 0.9600
C44 C46 1.417(10)
C44 H44A 0.9300
C45 N1 1.488(9)
C45 C71 1.492(11)
C45 H45A 0.9800
C46 H46A 0.9300
C47 N4 1.473(8)
C47 C58 1.485(9)
C47 C48 1.502(10)
C47 H47A 0.9800
C48 N3 1.464(8)
C48 H48A 0.9800
C49 H49A 0.9600
C49 H49B 0.9600
C49 H49C 0.9600
C50 C57 1.370(11)
C50 C53 1.394(10)
C50 H50A 0.9300
C51 O4 1.351(7)
C51 C59 1.388(8)
C52 C60 1.384(10)
C52 H52A 0.9300
C53 H53A 0.9300
C54 O4 1.422(7)
C54 H54A 0.9600
C54 H54B 0.9600
C54 H54C 0.9600
C55 C56 1.503(12)
C55 C58 1.539(11)
C55 H55A 0.9700
C55 H55B 0.9700
C56 H56A 0.9700
C56 H56B 0.9700
C57 H57A 0.9300
C58 H58A 0.9700
C58 H58B 0.9700
C59 H59A 0.9300
C60 H60A 0.9300
C64 C71 1.517(12)
C64 C68 1.518(13)
C64 H64A 0.9700
C64 H64B 0.9700
C68 C69 1.448(12)
C68 H68A 0.9700
C68 H68B 0.9700
C69 H69A 0.9700
C69 H69B 0.9700
C71 H71A 0.9700
C71 H71B 0.9700
C72 O13 1.592(8)
C72 H72A 0.9600
C72 H72B 0.9600
C72 H72C 0.9600
F1 P1 1.469(8)
F2 P1 1.515(9)
F3 P1 1.480(8)
F4 P1 1.522(8)
F5 P1 1.499(8)
F6 P1 1.534(7)
Gd1 O1 2.337(4)
Gd1 O6 2.340(4)
Gd1 O11 2.353(4)
Gd1 O10 2.356(4)
Gd1 O5 2.394(4)
Gd1 O2 2.435(4)
Gd1 O3 2.686(4)
Gd1 O8 2.696(4)
Gd1 O7 2.874(4)
Gd1 Zn2 3.3679(8)
Gd1 Zn3 3.3697(8)
N1 Zn3 2.044(6)
N2 Zn3 2.046(6)
N3 Zn2 2.041(5)
N4 Zn2 2.047(5)
O1 Zn3 2.042(4)
O2 Zn3 2.027(4)
O5 Zn2 2.035(4)
O6 Zn2 2.038(4)
O9 Zn3 1.960(5)
O12 Zn2 1.965(4)
O13 H131 0.8500
O14 H142 0.8500
O14 H141 0.8500

loop_
_geom_torsion_atom_site_label_1
_geom_torsion_atom_site_label_2
_geom_torsion_atom_site_label_3
_geom_torsion_atom_site_label_4
_geom_torsion
O1 C15 C20 C44 179.7(6)
C42 C15 C20 C44 -1.3(9)
O1 C15 C20 O3 -1.1(8)
C42 C15 C20 O3 177.9(5)
C25 C17 C23 N3 8.3(12)
C41 C17 C23 N3 -175.8(8)
C41 C17 C25 O5 178.9(6)
C23 C17 C25 O5 -5.2(10)
C41 C17 C25 C24 -2.3(10)
C23 C17 C25 C24 173.5(6)
O7 C24 C25 O5 1.4(8)
C52 C24 C25 O5 -177.8(6)
O7 C24 C25 C17 -177.5(5)
C52 C24 C25 C17 3.3(10)
C28 C19 C26 N2 13.6(12)
C31 C19 C26 N2 -169.6(7)
C31 C19 C28 O2 177.4(6)
C26 C19 C28 O2 -5.8(10)
C31 C19 C28 C51 -3.6(9)
C26 C19 C28 C51 173.1(6)
O6 C21 C29 C57 -178.2(6)
C34 C21 C29 C57 2.3(10)
O6 C21 C29 C32 4.3(11)
C34 C21 C29 C32 -175.2(7)
C28 C19 C31 C40 -1.4(11)
C26 C19 C31 C40 -178.4(7)
C57 C29 C32 N4 176.2(8)
C21 C29 C32 N4 -6.3(13)
O6 C21 C34 C53 178.3(6)
C29 C21 C34 C53 -2.1(10)
O6 C21 C34 O8 -2.6(8)
C29 C21 C34 O8 177.0(6)
C19 C31 C40 C59 4.8(12)
C25 C17 C41 C60 -1.4(12)
C23 C17 C41 C60 -177.6(8)
C46 C38 C42 C15 1.0(10)
C46 C38 C42 C22 178.0(7)
O1 C15 C42 C38 179.5(6)
C20 C15 C42 C38 0.5(9)
O1 C15 C42 C22 2.7(10)
C20 C15 C42 C22 -176.2(6)
N1 C22 C42 C38 178.8(7)
N1 C22 C42 C15 -4.4(11)
O3 C20 C44 C46 -178.6(6)
C15 C20 C44 C46 0.6(10)
N2 C27 C45 N1 -43.8(9)
C69 C27 C45 N1 -170.8(7)
N2 C27 C45 C71 -175.5(7)
C69 C27 C45 C71 57.6(11)
C42 C38 C46 C44 -1.8(11)
C20 C44 C46 C38 1.0(11)
N4 C47 C48 N3 -40.2(9)
C58 C47 C48 N3 -174.1(7)
N4 C47 C48 C35 -169.9(6)
C58 C47 C48 C35 56.2(10)
C56 C35 C48 N3 -178.7(7)
C56 C35 C48 C47 -51.3(10)
O2 C28 C51 O4 3.6(8)
C19 C28 C51 O4 -175.4(6)
O2 C28 C51 C59 -175.7(6)
C19 C28 C51 C59 5.3(10)
O7 C24 C52 C60 -179.6(7)
C25 C24 C52 C60 -0.5(12)
O8 C34 C53 C50 -177.8(7)
C21 C34 C53 C50 1.2(11)
C57 C50 C53 C34 -0.5(13)
C48 C35 C56 C55 49.7(12)
C58 C55 C56 C35 -51.2(12)
C53 C50 C57 C29 0.7(14)
C21 C29 C57 C50 -1.6(13)
C32 C29 C57 C50 176.0(8)
N4 C47 C58 C55 176.0(7)
C48 C47 C58 C55 -56.2(11)
C56 C55 C58 C47 53.5(11)
O4 C51 C59 C40 178.7(6)
C28 C51 C59 C40 -2.1(10)
C31 C40 C59 C51 -3.1(11)
C17 C41 C60 C52 4.3(14)
C24 C52 C60 C41 -3.4(14)
C71 C64 C68 C69 -52.3(15)
C64 C68 C69 C27 52.9(14)
N2 C27 C69 C68 -176.6(8)
C45 C27 C69 C68 -54.6(12)
N1 C45 C71 C64 177.0(8)
C27 C45 C71 C64 -57.6(11)
C68 C64 C71 C45 54.2(13)
C42 C22 N1 C45 178.3(7)
C42 C22 N1 Zn3 5.4(11)
C71 C45 N1 C22 7.3(13)
C27 C45 N1 C22 -120.5(8)
C71 C45 N1 Zn3 -178.4(7)
C27 C45 N1 Zn3 53.9(7)
C19 C26 N2 C27 -174.8(7)
C19 C26 N2 Zn3 -6.9(11)
C69 C27 N2 C26 -55.9(11)
C45 C27 N2 C26 -178.0(7)
C69 C27 N2 Zn3 134.9(7)
C45 C27 N2 Zn3 12.7(9)
C17 C23 N3 C48 -170.2(7)
C17 C23 N3 Zn2 -1.9(11)
C47 C48 N3 C23 -178.9(7)
C35 C48 N3 C23 -50.6(10)
C47 C48 N3 Zn2 11.7(8)
C35 C48 N3 Zn2 139.9(6)
C29 C32 N4 C47 175.8(7)
C29 C32 N4 Zn2 6.7(12)
C58 C47 N4 C32 8.7(12)
C48 C47 N4 C32 -121.3(8)
C58 C47 N4 Zn2 179.8(6)
C48 C47 N4 Zn2 49.9(7)
C20 C15 O1 Zn3 176.8(4)
C42 C15 O1 Zn3 -2.2(8)
C20 C15 O1 Gd1 -8.2(8)
C42 C15 O1 Gd1 172.9(4)
O6 Gd1 O1 C15 47.8(5)
O11 Gd1 O1 C15 -148.3(4)
O10 Gd1 O1 C15 -128.4(5)
O5 Gd1 O1 C15 -34.6(5)
O2 Gd1 O1 C15 155.2(5)
O3 Gd1 O1 C15 8.6(4)
O8 Gd1 O1 C15 81.1(5)
O7 Gd1 O1 C15 -63.3(5)
Zn2 Gd1 O1 C15 -1.1(6)
Zn3 Gd1 O1 C15 -176.1(6)
O6 Gd1 O1 Zn3 -136.08(16)
O11 Gd1 O1 Zn3 27.8(4)
O10 Gd1 O1 Zn3 47.67(17)
O5 Gd1 O1 Zn3 141.52(15)
O2 Gd1 O1 Zn3 -28.66(15)
O3 Gd1 O1 Zn3 -175.2(2)
O8 Gd1 O1 Zn3 -102.74(18)
O7 Gd1 O1 Zn3 112.81(19)
Zn2 Gd1 O1 Zn3 174.96(5)
C51 C28 O2 Zn3 174.1(4)
C19 C28 O2 Zn3 -6.9(9)
C51 C28 O2 Gd1 -5.0(9)
C19 C28 O2 Gd1 173.9(4)
O1 Gd1 O2 C28 -152.0(6)
O6 Gd1 O2 C28 -29.3(6)
O11 Gd1 O2 C28 51.8(6)
O10 Gd1 O2 C28 121.7(6)
O5 Gd1 O2 C28 85.6(9)
O3 Gd1 O2 C28 -119.0(5)
O8 Gd1 O2 C28 -68.1(5)
O7 Gd1 O2 C28 165.3(5)
Zn2 Gd1 O2 C28 7.1(6)
Zn3 Gd1 O2 C28 179.3(7)
O1 Gd1 O2 Zn3 28.65(16)
O6 Gd1 O2 Zn3 151.40(15)
O11 Gd1 O2 Zn3 -127.51(17)
O10 Gd1 O2 Zn3 -57.60(17)
O5 Gd1 O2 Zn3 -93.8(7)
O3 Gd1 O2 Zn3 61.7(2)
O8 Gd1 O2 Zn3 112.56(19)
O7 Gd1 O2 Zn3 -14.0(2)
Zn2 Gd1 O2 Zn3 -172.17(4)
C44 C20 O3 C33 -0.8(9)
C15 C20 O3 C33 180.0(6)
C44 C20 O3 Gd1 -173.2(5)
C15 C20 O3 Gd1 7.6(6)
O1 Gd1 O3 C20 -8.0(4)
O6 Gd1 O3 C20 -157.7(4)
O11 Gd1 O3 C20 153.1(4)
O10 Gd1 O3 C20 45.3(4)
O5 Gd1 O3 C20 132.7(4)
O2 Gd1 O3 C20 -42.8(4)
O8 Gd1 O3 C20 -94.5(4)
O7 Gd1 O3 C20 70.5(4)
Zn2 Gd1 O3 C20 166.7(4)
Zn3 Gd1 O3 C20 -10.9(4)
O1 Gd1 O3 C33 -179.8(5)
O6 Gd1 O3 C33 30.6(5)
O11 Gd1 O3 C33 -18.7(6)
O10 Gd1 O3 C33 -126.5(5)
O5 Gd1 O3 C33 -39.1(5)
O2 Gd1 O3 C33 145.4(5)
O8 Gd1 O3 C33 93.7(5)
O7 Gd1 O3 C33 -101.3(5)
Zn2 Gd1 O3 C33 -5.1(5)
Zn3 Gd1 O3 C33 177.4(5)
C59 C51 O4 C54 1.6(10)
C28 C51 O4 C54 -177.7(6)
C17 C25 O5 Zn2 -3.1(8)
C24 C25 O5 Zn2 178.0(4)
C17 C25 O5 Gd1 170.7(4)
C24 C25 O5 Gd1 -8.1(8)
O1 Gd1 O5 C25 -24.8(5)
O6 Gd1 O5 C25 -147.6(5)
O11 Gd1 O5 C25 128.0(5)
O10 Gd1 O5 C25 58.3(5)
O2 Gd1 O5 C25 93.2(9)
O3 Gd1 O5 C25 -64.0(5)
O8 Gd1 O5 C25 -115.2(5)
O7 Gd1 O5 C25 7.1(5)
Zn2 Gd1 O5 C25 -174.9(6)
Zn3 Gd1 O5 C25 13.1(6)
O1 Gd1 O5 Zn2 150.10(15)
O6 Gd1 O5 Zn2 27.30(15)
O11 Gd1 O5 Zn2 -57.05(16)
O10 Gd1 O5 Zn2 -126.74(16)
O2 Gd1 O5 Zn2 -91.9(7)
O3 Gd1 O5 Zn2 110.87(18)
O8 Gd1 O5 Zn2 59.71(19)
O7 Gd1 O5 Zn2 -177.9(2)
Zn3 Gd1 O5 Zn2 -172.02(4)
C34 C21 O6 Zn2 176.5(4)
C29 C21 O6 Zn2 -3.1(9)
C34 C21 O6 Gd1 -5.7(8)
C29 C21 O6 Gd1 174.7(5)
O1 Gd1 O6 C21 45.0(5)
O11 Gd1 O6 C21 -127.2(5)
O10 Gd1 O6 C21 -142.7(5)
O5 Gd1 O6 C21 154.3(5)
O2 Gd1 O6 C21 -35.7(5)
O3 Gd1 O6 C21 79.4(5)
O8 Gd1 O6 C21 7.0(5)
O7 Gd1 O6 C21 129.9(5)
Zn2 Gd1 O6 C21 -178.3(6)
Zn3 Gd1 O6 C21 -4.2(6)
O1 Gd1 O6 Zn2 -136.78(16)
O11 Gd1 O6 Zn2 51.05(17)
O10 Gd1 O6 Zn2 35.6(4)
O5 Gd1 O6 Zn2 -27.41(15)
O2 Gd1 O6 Zn2 142.55(15)
O3 Gd1 O6 Zn2 -102.29(17)
O8 Gd1 O6 Zn2 -174.7(2)
O7 Gd1 O6 Zn2 -51.8(2)
Zn3 Gd1 O6 Zn2 174.04(4)
C52 C24 O7 C37 9.7(10)
C25 C24 O7 C37 -169.5(6)
C52 C24 O7 Gd1 -177.5(6)
C25 C24 O7 Gd1 3.4(7)
O1 Gd1 O7 C24 145.4(4)
O6 Gd1 O7 C24 22.0(4)
O11 Gd1 O7 C24 -64.6(4)
O10 Gd1 O7 C24 -125.1(4)
O5 Gd1 O7 C24 -4.7(4)
O2 Gd1 O7 C24 -172.8(4)
O3 Gd1 O7 C24 78.4(4)
O8 Gd1 O7 C24 97.0(4)
Zn2 Gd1 O7 C24 -6.0(4)
Zn3 Gd1 O7 C24 178.9(4)
O1 Gd1 O7 C37 -42.7(5)
O6 Gd1 O7 C37 -166.1(5)
O11 Gd1 O7 C37 107.3(5)
O10 Gd1 O7 C37 46.8(5)
O5 Gd1 O7 C37 167.2(6)
O2 Gd1 O7 C37 -0.9(6)
O3 Gd1 O7 C37 -109.7(5)
O8 Gd1 O7 C37 -91.1(5)
Zn2 Gd1 O7 C37 165.9(5)
Zn3 Gd1 O7 C37 -9.2(5)
C53 C34 O8 C43 -0.3(9)
C21 C34 O8 C43 -179.4(6)
C53 C34 O8 Gd1 -173.0(5)
C21 C34 O8 Gd1 7.8(7)
O1 Gd1 O8 C34 -157.9(4)
O6 Gd1 O8 C34 -7.4(4)
O11 Gd1 O8 C34 47.2(4)
O10 Gd1 O8 C34 148.7(4)
O5 Gd1 O8 C34 -41.9(4)
O2 Gd1 O8 C34 133.0(4)
O3 Gd1 O8 C34 -94.3(4)
O7 Gd1 O8 C34 -112.3(4)
Zn2 Gd1 O8 C34 -10.6(4)
Zn3 Gd1 O8 C34 166.5(4)
O1 Gd1 O8 C43 30.0(5)
O6 Gd1 O8 C43 -179.5(6)
O11 Gd1 O8 C43 -124.9(5)
O10 Gd1 O8 C43 -23.4(6)
O5 Gd1 O8 C43 146.1(5)
O2 Gd1 O8 C43 -39.0(5)
O3 Gd1 O8 C43 93.6(5)
O7 Gd1 O8 C43 75.6(5)
Zn2 Gd1 O8 C43 177.4(5)
Zn3 Gd1 O8 C43 -5.6(5)
O10 C30 O9 Zn3 -7.7(8)
C39 C30 O9 Zn3 173.1(4)
O9 C30 O10 Gd1 13.5(12)
C39 C30 O10 Gd1 -167.3(5)
O1 Gd1 O10 C30 -39.6(8)
O6 Gd1 O10 C30 146.4(7)
O11 Gd1 O10 C30 130.5(8)
O5 Gd1 O10 C30 -157.8(8)
O2 Gd1 O10 C30 28.3(8)
O3 Gd1 O10 C30 -84.9(8)
O8 Gd1 O10 C30 12.9(9)
O7 Gd1 O10 C30 -110.4(8)
Zn2 Gd1 O10 C30 169.5(7)
Zn3 Gd1 O10 C30 -8.2(7)
O12 C36 O11 Gd1 -3.1(12)
C49 C36 O11 Gd1 173.7(6)
O1 Gd1 O11 C36 160.9(7)
O6 Gd1 O11 C36 -31.8(8)
O10 Gd1 O11 C36 140.4(8)
O5 Gd1 O11 C36 36.8(8)
O2 Gd1 O11 C36 -149.0(8)
O3 Gd1 O11 C36 16.9(9)
O8 Gd1 O11 C36 -78.1(8)
O7 Gd1 O11 C36 85.9(8)
Zn2 Gd1 O11 C36 1.0(7)
Zn3 Gd1 O11 C36 179.0(7)
O11 C36 O12 Zn2 3.3(8)
C49 C36 O12 Zn2 -173.5(5)
C36 O12 Zn2 O5 -45.7(5)
C36 O12 Zn2 O6 38.0(5)
C36 O12 Zn2 N3 -142.7(4)
C36 O12 Zn2 N4 131.9(4)
C36 O12 Zn2 Gd1 -2.1(4)
C25 O5 Zn2 O12 -105.7(4)
Gd1 O5 Zn2 O12 78.60(18)
C25 O5 Zn2 O6 146.2(5)
Gd1 O5 Zn2 O6 -29.49(15)
C25 O5 Zn2 N3 6.6(5)
Gd1 O5 Zn2 N3 -169.00(19)
C25 O5 Zn2 N4 79.1(6)
Gd1 O5 Zn2 N4 -96.5(4)
C25 O5 Zn2 Gd1 175.7(5)
C21 O6 Zn2 O12 107.7(5)
Gd1 O6 Zn2 O12 -70.6(2)
C21 O6 Zn2 O5 -151.3(5)
Gd1 O6 Zn2 O5 30.40(16)
C21 O6 Zn2 N3 -71.3(6)
Gd1 O6 Zn2 N3 110.4(3)
C21 O6 Zn2 N4 2.4(5)
Gd1 O6 Zn2 N4 -176.0(2)
C21 O6 Zn2 Gd1 178.3(6)
C23 N3 Zn2 O12 101.1(6)
C48 N3 Zn2 O12 -89.8(5)
C23 N3 Zn2 O5 -4.3(6)
C48 N3 Zn2 O5 164.9(5)
C23 N3 Zn2 O6 -79.9(7)
C48 N3 Zn2 O6 89.2(5)
C23 N3 Zn2 N4 -156.5(6)
C48 N3 Zn2 N4 12.7(5)
C23 N3 Zn2 Gd1 -15.2(7)
C48 N3 Zn2 Gd1 154.0(4)
C32 N4 Zn2 O12 -114.3(7)
C47 N4 Zn2 O12 75.2(5)
C32 N4 Zn2 O5 60.8(8)
C47 N4 Zn2 O5 -109.7(5)
C32 N4 Zn2 O6 -4.1(7)
C47 N4 Zn2 O6 -174.7(5)
C32 N4 Zn2 N3 136.0(7)
C47 N4 Zn2 N3 -34.5(5)
C32 N4 Zn2 Gd1 -7.8(8)
C47 N4 Zn2 Gd1 -178.3(4)
O1 Gd1 Zn2 O12 -161.5(2)
O6 Gd1 Zn2 O12 117.4(2)
O11 Gd1 Zn2 O12 0.70(18)
O10 Gd1 Zn2 O12 -43.91(17)
O5 Gd1 Zn2 O12 -107.7(2)
O2 Gd1 Zn2 O12 55.5(2)
O3 Gd1 Zn2 O12 -170.07(16)
O8 Gd1 Zn2 O12 122.05(16)
O7 Gd1 Zn2 O12 -105.94(16)
O1 Gd1 Zn2 O5 -53.8(3)
O6 Gd1 Zn2 O5 -134.9(2)
O11 Gd1 Zn2 O5 108.4(2)
O10 Gd1 Zn2 O5 63.8(2)
O2 Gd1 Zn2 O5 163.2(2)
O3 Gd1 Zn2 O5 -62.39(19)
O8 Gd1 Zn2 O5 -130.27(19)
O7 Gd1 Zn2 O5 1.75(18)
O1 Gd1 Zn2 O6 81.1(3)
O11 Gd1 Zn2 O6 -116.7(2)
O10 Gd1 Zn2 O6 -161.3(2)
O5 Gd1 Zn2 O6 134.9(2)
O2 Gd1 Zn2 O6 -61.9(2)
O3 Gd1 Zn2 O6 72.5(2)
O8 Gd1 Zn2 O6 4.6(2)
O7 Gd1 Zn2 O6 136.64(19)
O1 Gd1 Zn2 N3 -38.2(3)
O6 Gd1 Zn2 N3 -119.3(3)
O11 Gd1 Zn2 N3 124.0(3)
O10 Gd1 Zn2 N3 79.4(2)
O5 Gd1 Zn2 N3 15.6(3)
O2 Gd1 Zn2 N3 178.8(3)
O3 Gd1 Zn2 N3 -46.8(2)
O8 Gd1 Zn2 N3 -114.6(2)
O7 Gd1 Zn2 N3 17.4(2)
O1 Gd1 Zn2 N4 86.5(3)
O6 Gd1 Zn2 N4 5.4(3)
O11 Gd1 Zn2 N4 -111.3(3)
O10 Gd1 Zn2 N4 -155.9(2)
O5 Gd1 Zn2 N4 140.3(3)
O2 Gd1 Zn2 N4 -56.5(3)
O3 Gd1 Zn2 N4 77.9(2)
O8 Gd1 Zn2 N4 10.0(2)
O7 Gd1 Zn2 N4 142.0(2)
C30 O9 Zn3 O2 -42.1(5)
C30 O9 Zn3 O1 42.1(5)
C30 O9 Zn3 N1 136.8(5)
C30 O9 Zn3 N2 -137.7(4)
C30 O9 Zn3 Gd1 2.9(4)
C28 O2 Zn3 O9 -98.8(5)
Gd1 O2 Zn3 O9 80.60(19)
C28 O2 Zn3 O1 149.9(5)
Gd1 O2 Zn3 O1 -30.69(16)
C28 O2 Zn3 N1 83.4(6)
Gd1 O2 Zn3 N1 -97.2(4)
C28 O2 Zn3 N2 9.8(5)
Gd1 O2 Zn3 N2 -170.8(2)
C28 O2 Zn3 Gd1 -179.4(6)
C15 O1 Zn3 O9 108.4(5)
Gd1 O1 Zn3 O9 -67.8(2)
C15 O1 Zn3 O2 -151.4(5)
Gd1 O1 Zn3 O2 32.39(17)
C15 O1 Zn3 N1 2.1(5)
Gd1 O1 Zn3 N1 -174.0(2)
C15 O1 Zn3 N2 -71.9(6)
Gd1 O1 Zn3 N2 112.0(3)
C15 O1 Zn3 Gd1 176.2(6)
C22 N1 Zn3 O9 -117.0(7)
C45 N1 Zn3 O9 68.9(5)
C22 N1 Zn3 O2 60.8(8)
C45 N1 Zn3 O2 -113.3(6)
C22 N1 Zn3 O1 -3.7(7)
C45 N1 Zn3 O1 -177.9(5)
C22 N1 Zn3 N2 136.9(7)
C45 N1 Zn3 N2 -37.2(5)
C22 N1 Zn3 Gd1 -9.1(8)
C45 N1 Zn3 Gd1 176.8(4)
C26 N2 Zn3 O9 101.2(6)
C27 N2 Zn3 O9 -90.2(6)
C26 N2 Zn3 O2 -3.1(7)
C27 N2 Zn3 O2 165.5(5)
C26 N2 Zn3 O1 -78.5(7)
C27 N2 Zn3 O1 90.1(6)
C26 N2 Zn3 N1 -155.0(7)
C27 N2 Zn3 N1 13.6(6)
C26 N2 Zn3 Gd1 -12.6(8)
C27 N2 Zn3 Gd1 156.0(5)
O1 Gd1 Zn3 O9 121.4(2)
O6 Gd1 Zn3 O9 -156.8(2)
O11 Gd1 Zn3 O9 -44.04(18)
O10 Gd1 Zn3 O9 0.79(18)
O5 Gd1 Zn3 O9 57.0(2)
O2 Gd1 Zn3 O9 -106.0(2)
O3 Gd1 Zn3 O9 125.58(16)
O8 Gd1 Zn3 O9 -166.57(16)
O7 Gd1 Zn3 O9 62.04(16)
O1 Gd1 Zn3 O2 -132.6(2)
O6 Gd1 Zn3 O2 -50.8(3)
O11 Gd1 Zn3 O2 62.0(2)
O10 Gd1 Zn3 O2 106.8(2)
O5 Gd1 Zn3 O2 163.0(2)
O3 Gd1 Zn3 O2 -128.4(2)
O8 Gd1 Zn3 O2 -60.6(2)
O7 Gd1 Zn3 O2 168.0(2)
O6 Gd1 Zn3 O1 81.8(3)
O11 Gd1 Zn3 O1 -165.4(2)
O10 Gd1 Zn3 O1 -120.6(2)
O5 Gd1 Zn3 O1 -64.3(2)
O2 Gd1 Zn3 O1 132.6(2)
O3 Gd1 Zn3 O1 4.2(2)
O8 Gd1 Zn3 O1 72.0(2)
O7 Gd1 Zn3 O1 -59.3(2)
O1 Gd1 Zn3 N1 7.9(3)
O6 Gd1 Zn3 N1 89.7(3)
O11 Gd1 Zn3 N1 -157.5(3)
O10 Gd1 Zn3 N1 -112.7(3)
O5 Gd1 Zn3 N1 -56.5(3)
O2 Gd1 Zn3 N1 140.5(3)
O3 Gd1 Zn3 N1 12.1(3)
O8 Gd1 Zn3 N1 79.9(3)
O7 Gd1 Zn3 N1 -51.5(3)
O1 Gd1 Zn3 N2 -119.3(3)
O6 Gd1 Zn3 N2 -37.5(3)
O11 Gd1 Zn3 N2 75.3(3)
O10 Gd1 Zn3 N2 120.1(3)
O5 Gd1 Zn3 N2 176.4(3)
O2 Gd1 Zn3 N2 13.3(3)
O3 Gd1 Zn3 N2 -115.1(3)
O8 Gd1 Zn3 N2 -47.2(3)
O7 Gd1 Zn3 N2 -178.6(3)
